data_7017257
loop_
_publ_author_name
'Gopal, Kandasamy'
'Tuna, Floriana'
'Winpenny, Richard E. P.'

_publ_section_title
;
 Octa- and hexametallic iron(iii)-potassium phosphonate cages.
;
_journal_issue 45
_journal_name_full 'Dalton transactions (Cambridge, England : 2003)'
_journal_page_first 12044
_journal_page_last 12047
_journal_paper_doi 10.1039/c1dt10855g
_journal_volume 40
_journal_year 2011
_chemical_formula_sum 'C60 H96 Fe4 K2 O28 P2'
_chemical_formula_weight 1628.91
_chemical_name_systematic
;
?
;
_space_group_IT_number 2
_symmetry_cell_setting triclinic
_symmetry_space_group_name_Hall '-P 1'
_symmetry_space_group_name_H-M 'P -1'
_atom_sites_solution_hydrogens geom
_atom_sites_solution_primary direct
_atom_sites_solution_secondary difmap
_audit_creation_method SHELXL-97
_cell_angle_alpha 88.444(4)
_cell_angle_beta 79.269(4)
_cell_angle_gamma 61.210(5)
_cell_formula_units_Z 1
_cell_length_a 12.0397(6)
_cell_length_b 12.4720(7)
_cell_length_c 14.6244(8)
_cell_measurement_reflns_used 6048
_cell_measurement_temperature 100(2)
_cell_measurement_theta_max 28.3530
_cell_measurement_theta_min 2.8370
_cell_volume 1885.9(2)
_computing_cell_refinement
;
CrysAlisPro, Oxford Diffraction Ltd.,
Version 1.171.33.31 (release 08-01-2009 CrysAlis171 .NET)
(compiled Jan 8 2009,16:24:04)
;
_computing_data_collection
;
CrysAlisPro, Oxford Diffraction Ltd.,
Version 1.171.33.31 (release 08-01-2009 CrysAlis171 .NET)
(compiled Jan 8 2009,16:24:04)
;
_computing_data_reduction
;
CrysAlisPro, Oxford Diffraction Ltd.,
Version 1.171.33.31 (release 08-01-2009 CrysAlis171 .NET)
(compiled Jan 8 2009,16:24:04)
;
_computing_molecular_graphics 'SHELXTL Version 6.10, Bruker AXS, 2000'
_computing_publication_material 'SHELXTL Version 6.10, Bruker AXS, 2000'
_computing_structure_refinement 'SHELXTL Version 6.10, Bruker AXS, 2000'
_computing_structure_solution 'SHELXTL Version 6.10, Bruker AXS, 2000'
_diffrn_ambient_temperature 100(2)
_diffrn_detector_area_resol_mean 8.3367
_diffrn_measured_fraction_theta_full 0.995
_diffrn_measured_fraction_theta_max 0.995
_diffrn_measurement_device_type
;
Goniometer KM4/Xcalibur, detector: Sapphire2 (large Be window)
;
_diffrn_measurement_method '\w scans'
_diffrn_radiation_monochromator graphite
_diffrn_radiation_source 'Enhance (Mo) X-ray Source'
_diffrn_radiation_type MoK\a
_diffrn_radiation_wavelength 0.71073
_diffrn_reflns_av_R_equivalents 0.0294
_diffrn_reflns_av_sigmaI/netI 0.0703
_diffrn_reflns_limit_h_max 13
_diffrn_reflns_limit_h_min -14
_diffrn_reflns_limit_k_max 14
_diffrn_reflns_limit_k_min -14
_diffrn_reflns_limit_l_max 16
_diffrn_reflns_limit_l_min -17
_diffrn_reflns_number 11957
_diffrn_reflns_theta_full 25.02
_diffrn_reflns_theta_max 25.02
_diffrn_reflns_theta_min 4.10
_exptl_absorpt_coefficient_mu 0.983
_exptl_absorpt_correction_T_max 1.00000
_exptl_absorpt_correction_T_min 0.73090
_exptl_absorpt_correction_type multi-scan
_exptl_absorpt_process_details
;
CrysAlis RED, Oxford Diffraction Ltd.,
Version 1.171.33.31 (release 08-01-2009 CrysAlis171 .NET)
(compiled Jan 8 2009,16:24:04)
Empirical absorption correction using spherical harmonics,
implemented in SCALE3 ABSPACK scaling algorithm.
;
_exptl_crystal_colour brown
_exptl_crystal_density_diffrn 1.434
_exptl_crystal_density_method 'not measured'
_exptl_crystal_description block
_exptl_crystal_F_000 852
_exptl_crystal_size_max 0.3
_exptl_crystal_size_mid 0.3
_exptl_crystal_size_min 0.2
_refine_diff_density_max 0.478
_refine_diff_density_min -0.348
_refine_diff_density_rms 0.064
_refine_ls_extinction_method none
_refine_ls_goodness_of_fit_ref 0.878
_refine_ls_hydrogen_treatment constr
_refine_ls_matrix_type full
_refine_ls_number_parameters 448
_refine_ls_number_reflns 6633
_refine_ls_number_restraints 0
_refine_ls_restrained_S_all 0.878
_refine_ls_R_factor_all 0.0518
_refine_ls_R_factor_gt 0.0305
_refine_ls_shift/su_max 0.001
_refine_ls_shift/su_mean 0.000
_refine_ls_structure_factor_coef Fsqd
_refine_ls_weighting_details 'calc w=1/[\s^2^(Fo^2^)+(0.0313P)^2^+0.0000P] where P=(Fo^2^+2Fc^2^)/3'
_refine_ls_weighting_scheme calc
_refine_ls_wR_factor_gt 0.0633
_refine_ls_wR_factor_ref 0.0658
_reflns_number_gt 4515
_reflns_number_total 6633
_reflns_threshold_expression >2sigma(I)
_cod_data_source_file c1dt10855g.txt
_cod_data_source_block orepw1297
_cod_depositor_comments
;
The following automatic conversions were performed:

'_symmetry_cell_setting' value 'Triclinic' changed to 'triclinic'
according to /home/saulius/struct/CIF-dictionaries/cif_core.dic
dictionary named 'cif_core.dic' version 2.4.1 from 2010-06-29.

Automatic conversion script
Id: cif_fix_values 1715 2011-07-08 13:25:40Z adriana 
;
_cod_original_cell_volume 1885.91(17)
_cod_original_sg_symbol_H-M P-1
_cod_database_code 7017257

loop_
_symmetry_equiv_pos_as_xyz
'x, y, z'
'-x, -y, -z'

loop_
_atom_site_label
_atom_site_type_symbol
_atom_site_fract_x
_atom_site_fract_y
_atom_site_fract_z
_atom_site_U_iso_or_equiv
_atom_site_adp_type
_atom_site_occupancy
_atom_site_symmetry_multiplicity
_atom_site_calc_flag
_atom_site_refinement_flags
Fe1 Fe 0.82674(4) 0.78833(3) 0.37032(2) 0.01521(10) Uani 1 1 d .
Fe2 Fe 1.13406(4) 1.05718(3) 0.08351(2) 0.01230(10) Uani 1 1 d .
K1 K 0.87654(6) 0.96379(5) 0.17644(4) 0.01684(14) Uani 1 1 d .
P1 P 0.86548(7) 1.18142(6) 0.01022(5) 0.01244(16) Uani 1 1 d .
O1 O 0.83038(16) 0.76929(15) 0.23351(11) 0.0168(4) Uani 1 1 d .
O2 O 0.70908(17) 0.71562(16) 0.39223(12) 0.0191(4) Uani 1 1 d .
O3 O 0.69708(17) 0.96363(15) 0.36248(11) 0.0179(4) Uani 1 1 d .
O4 O 0.79912(17) 0.82227(16) 0.50612(12) 0.0189(4) Uani 1 1 d .
O5 O 0.96326(17) 0.84042(15) 0.34202(11) 0.0173(4) Uani 1 1 d .
O6 O 0.97116(17) 0.61903(15) 0.37626(12) 0.0175(4) Uani 1 1 d .
O7 O 1.01633(16) 1.09228(15) 0.20993(11) 0.0149(4) Uani 1 1 d .
O8 O 1.15740(17) 1.20016(15) 0.11742(12) 0.0165(4) Uani 1 1 d .
O9 O 1.28260(17) 0.95123(16) 0.14923(12) 0.0176(4) Uani 1 1 d .
O10 O 1.26855(17) 1.02155(15) -0.03289(11) 0.0157(4) Uani 1 1 d .
O11 O 0.99934(16) 1.16561(15) 0.01578(11) 0.0142(4) Uani 1 1 d .
O12 O 0.78866(16) 1.17736(15) 0.10231(11) 0.0156(4) Uani 1 1 d .
O13 O 1.11343(16) 0.91394(15) 0.06559(11) 0.0145(4) Uani 1 1 d .
O14 O 0.6259(2) 0.33467(19) 0.24722(13) 0.0373(6) Uani 1 1 d .
H14 H 0.6704 0.2913 0.1993 0.056 Uiso 1 1 calc R
C1 C 0.8433(3) 0.6787(2) 0.08930(17) 0.0217(7) Uani 1 1 d .
H1A H 0.7688 0.7391 0.0671 0.033 Uiso 1 1 calc R
H1B H 0.8641 0.5983 0.0668 0.033 Uiso 1 1 calc R
H1C H 0.9152 0.6926 0.0670 0.033 Uiso 1 1 calc R
C2 C 0.8149(2) 0.6883(2) 0.19392(18) 0.0150(6) Uani 1 1 d .
C3 C 0.7681(2) 0.6155(2) 0.24223(18) 0.0172(6) Uani 1 1 d .
H3 H 0.7745 0.5495 0.2092 0.021 Uiso 1 1 calc R
C4 C 0.7125(3) 0.6358(2) 0.33666(19) 0.0180(6) Uani 1 1 d .
C5 C 0.6464(3) 0.5649(3) 0.3785(2) 0.0291(7) Uani 1 1 d .
H5A H 0.6806 0.5269 0.4321 0.044 Uiso 1 1 calc R
H5B H 0.6611 0.5029 0.3331 0.044 Uiso 1 1 calc R
H5C H 0.5552 0.6196 0.3969 0.044 Uiso 1 1 calc R
C6 C 0.5298(3) 1.1671(2) 0.40168(18) 0.0208(6) Uani 1 1 d .
H6A H 0.5749 1.2090 0.3729 0.031 Uiso 1 1 calc R
H6B H 0.4687 1.2152 0.4563 0.031 Uiso 1 1 calc R
H6C H 0.4851 1.1551 0.3584 0.031 Uiso 1 1 calc R
C7 C 0.6248(2) 1.0452(2) 0.42889(18) 0.0163(6) Uani 1 1 d .
C8 C 0.6311(3) 1.0269(2) 0.52301(18) 0.0195(6) Uani 1 1 d .
H8 H 0.5736 1.0921 0.5664 0.023 Uiso 1 1 calc R
C9 C 0.7162(3) 0.9192(2) 0.55681(17) 0.0154(6) Uani 1 1 d .
C10 C 0.7158(3) 0.9121(3) 0.65939(17) 0.0244(7) Uani 1 1 d .
H10A H 0.7261 0.8338 0.6777 0.037 Uiso 1 1 calc R
H10B H 0.6352 0.9761 0.6934 0.037 Uiso 1 1 calc R
H10C H 0.7857 0.9217 0.6727 0.037 Uiso 1 1 calc R
C11 C 1.1416(3) 0.8629(3) 0.3618(2) 0.0283(7) Uani 1 1 d .
H11A H 1.1531 0.8872 0.2994 0.042 Uiso 1 1 calc R
H11B H 1.2245 0.8148 0.3785 0.042 Uiso 1 1 calc R
H11C H 1.0905 0.9345 0.4042 0.042 Uiso 1 1 calc R
C12 C 1.0741(3) 0.7880(2) 0.36671(17) 0.0193(6) Uani 1 1 d .
C13 C 1.1325(3) 0.6684(2) 0.39430(18) 0.0210(6) Uani 1 1 d .
H13 H 1.2107 0.6400 0.4137 0.025 Uiso 1 1 calc R
C14 C 1.0820(3) 0.5884(2) 0.39487(17) 0.0185(6) Uani 1 1 d .
C15 C 1.1589(3) 0.4581(2) 0.4173(2) 0.0268(7) Uani 1 1 d .
H15A H 1.1375 0.4517 0.4831 0.040 Uiso 1 1 calc R
H15B H 1.2495 0.4325 0.3996 0.040 Uiso 1 1 calc R
H15C H 1.1391 0.4065 0.3836 0.040 Uiso 1 1 calc R
C16 C 0.8706(3) 1.1935(3) 0.35039(18) 0.0254(7) Uani 1 1 d .
H16A H 0.7841 1.2459 0.3412 0.038 Uiso 1 1 calc R
H16B H 0.8842 1.2253 0.4038 0.038 Uiso 1 1 calc R
H16C H 0.8828 1.1124 0.3605 0.038 Uiso 1 1 calc R
C17 C 0.9653(2) 1.1884(2) 0.26552(17) 0.0162(6) Uani 1 1 d .
C18 C 0.9934(3) 1.2846(2) 0.25245(18) 0.0197(6) Uani 1 1 d .
H18 H 0.9456 1.3534 0.2943 0.024 Uiso 1 1 calc R
C19 C 1.0875(3) 1.2851(2) 0.18137(18) 0.0160(6) Uani 1 1 d .
C20 C 1.1170(3) 1.3896(2) 0.17824(19) 0.0238(7) Uani 1 1 d .
H20A H 1.2038 1.3600 0.1873 0.036 Uiso 1 1 calc R
H20B H 1.0575 1.4516 0.2267 0.036 Uiso 1 1 calc R
H20C H 1.1087 1.4238 0.1187 0.036 Uiso 1 1 calc R
C21 C 1.4836(3) 0.7995(3) 0.1784(2) 0.0285(7) Uani 1 1 d .
H21A H 1.5305 0.8354 0.1990 0.043 Uiso 1 1 calc R
H21B H 1.5435 0.7210 0.1460 0.043 Uiso 1 1 calc R
H21C H 1.4300 0.7894 0.2315 0.043 Uiso 1 1 calc R
C22 C 1.4002(3) 0.8825(2) 0.11375(18) 0.0177(6) Uani 1 1 d .
C23 C 1.4563(3) 0.8785(3) 0.02009(19) 0.0242(7) Uani 1 1 d .
H23 H 1.5451 0.8278 0.0017 0.029 Uiso 1 1 calc R
C24 C 1.3884(3) 0.9450(2) -0.04710(18) 0.0180(6) Uani 1 1 d .
C25 C 1.4587(3) 0.9217(3) -0.14678(18) 0.0285(7) Uani 1 1 d .
H25A H 1.4484 0.8610 -0.1777 0.043 Uiso 1 1 calc R
H25B H 1.5489 0.8926 -0.1487 0.043 Uiso 1 1 calc R
H25C H 1.4237 0.9965 -0.1777 0.043 Uiso 1 1 calc R
C26 C 0.7775(2) 1.3308(2) -0.03535(17) 0.0140(6) Uani 1 1 d .
C27 C 0.7674(3) 1.4301(2) 0.03066(18) 0.0216(7) Uani 1 1 d .
H27A H 0.7193 1.5093 0.0081 0.032 Uiso 1 1 calc R
H27B H 0.8525 1.4159 0.0331 0.032 Uiso 1 1 calc R
H27C H 0.7239 1.4273 0.0920 0.032 Uiso 1 1 calc R
C28 C 0.6426(3) 1.3530(2) -0.04015(19) 0.0234(7) Uani 1 1 d .
H28A H 0.6006 1.3450 0.0202 0.035 Uiso 1 1 calc R
H28B H 0.6494 1.2938 -0.0846 0.035 Uiso 1 1 calc R
H28C H 0.5929 1.4341 -0.0591 0.035 Uiso 1 1 calc R
C29 C 0.8449(3) 1.3355(2) -0.13378(17) 0.0203(6) Uani 1 1 d .
H29A H 0.8519 1.2725 -0.1744 0.030 Uiso 1 1 calc R
H29B H 0.9298 1.3228 -0.1322 0.030 Uiso 1 1 calc R
H29C H 0.7955 1.4142 -0.1565 0.030 Uiso 1 1 calc R
C30 C 0.5022(3) 0.4112(3) 0.2331(2) 0.0455(9) Uani 1 1 d .
H30A H 0.4446 0.4453 0.2922 0.068 Uiso 1 1 calc R
H30B H 0.4742 0.3653 0.2009 0.068 Uiso 1 1 calc R
H30C H 0.5016 0.4763 0.1963 0.068 Uiso 1 1 calc R

loop_
_atom_site_aniso_label
_atom_site_aniso_U_11
_atom_site_aniso_U_22
_atom_site_aniso_U_33
_atom_site_aniso_U_23
_atom_site_aniso_U_13
_atom_site_aniso_U_12
Fe1 0.0209(2) 0.0124(2) 0.0116(2) 0.00122(16) -0.00289(17) -0.00764(18)
Fe2 0.0167(2) 0.0108(2) 0.0108(2) 0.00100(16) -0.00390(16) -0.00731(17)
K1 0.0227(3) 0.0148(3) 0.0154(3) 0.0050(3) -0.0052(3) -0.0106(3)
P1 0.0165(4) 0.0082(3) 0.0126(4) 0.0013(3) -0.0039(3) -0.0056(3)
O1 0.0225(11) 0.0144(10) 0.0147(10) 0.0008(8) -0.0045(8) -0.0098(9)
O2 0.0234(11) 0.0185(10) 0.0160(10) 0.0015(9) -0.0012(8) -0.0115(9)
O3 0.0239(11) 0.0149(10) 0.0115(10) 0.0011(8) -0.0029(8) -0.0071(9)
O4 0.0249(11) 0.0145(10) 0.0135(10) 0.0024(8) -0.0042(8) -0.0065(9)
O5 0.0227(11) 0.0155(10) 0.0159(10) 0.0044(8) -0.0062(8) -0.0103(9)
O6 0.0220(11) 0.0138(10) 0.0158(10) 0.0009(8) -0.0043(8) -0.0078(9)
O7 0.0187(10) 0.0147(10) 0.0121(9) 0.0012(8) -0.0031(8) -0.0085(8)
O8 0.0209(11) 0.0164(10) 0.0154(10) -0.0006(8) -0.0033(8) -0.0116(9)
O9 0.0187(11) 0.0182(10) 0.0157(10) 0.0025(8) -0.0061(8) -0.0081(9)
O10 0.0192(11) 0.0146(10) 0.0146(10) -0.0003(8) -0.0024(8) -0.0096(9)
O11 0.0165(10) 0.0108(9) 0.0162(10) 0.0025(8) -0.0058(8) -0.0065(8)
O12 0.0205(10) 0.0111(9) 0.0140(10) 0.0026(8) -0.0033(8) -0.0068(8)
O13 0.0194(10) 0.0101(9) 0.0135(9) 0.0008(8) -0.0040(8) -0.0065(8)
O14 0.0371(14) 0.0323(13) 0.0226(12) -0.0019(10) 0.0033(10) -0.0043(11)
C1 0.0305(18) 0.0215(16) 0.0183(15) 0.0020(13) -0.0079(13) -0.0158(14)
C2 0.0130(15) 0.0141(15) 0.0159(14) 0.0018(12) -0.0067(11) -0.0038(12)
C3 0.0227(16) 0.0123(14) 0.0200(15) 0.0016(12) -0.0087(12) -0.0096(13)
C4 0.0178(16) 0.0150(15) 0.0214(16) 0.0057(13) -0.0080(12) -0.0070(13)
C5 0.038(2) 0.0322(18) 0.0248(17) 0.0017(14) -0.0023(14) -0.0242(16)
C6 0.0198(16) 0.0181(15) 0.0207(15) 0.0007(13) -0.0028(12) -0.0067(13)
C7 0.0158(15) 0.0165(15) 0.0204(16) 0.0002(13) -0.0019(12) -0.0113(13)
C8 0.0242(17) 0.0153(15) 0.0132(15) -0.0018(12) -0.0005(12) -0.0058(13)
C9 0.0175(15) 0.0184(15) 0.0152(14) -0.0013(13) -0.0014(12) -0.0129(13)
C10 0.0312(18) 0.0216(16) 0.0153(15) -0.0020(13) -0.0060(13) -0.0083(14)
C11 0.0316(19) 0.0309(18) 0.0303(18) 0.0081(15) -0.0129(14) -0.0192(15)
C12 0.0267(17) 0.0250(16) 0.0100(14) 0.0020(12) -0.0037(12) -0.0155(14)
C13 0.0203(16) 0.0231(16) 0.0198(16) 0.0056(13) -0.0098(13) -0.0090(14)
C14 0.0239(17) 0.0191(16) 0.0086(14) 0.0019(12) -0.0009(12) -0.0083(14)
C15 0.0282(18) 0.0203(16) 0.0276(17) 0.0072(14) -0.0062(14) -0.0084(14)
C16 0.0306(18) 0.0261(17) 0.0187(16) -0.0024(13) -0.0005(13) -0.0145(15)
C17 0.0169(15) 0.0154(15) 0.0116(14) 0.0009(12) -0.0074(11) -0.0026(12)
C18 0.0258(17) 0.0124(15) 0.0175(15) -0.0051(12) -0.0012(12) -0.0073(13)
C19 0.0212(16) 0.0132(14) 0.0155(15) 0.0036(12) -0.0126(12) -0.0068(13)
C20 0.0333(18) 0.0171(15) 0.0245(16) -0.0009(13) -0.0042(13) -0.0154(14)
C21 0.0220(17) 0.0305(17) 0.0288(17) 0.0032(14) -0.0116(13) -0.0074(14)
C22 0.0193(17) 0.0161(15) 0.0215(16) 0.0014(13) -0.0093(13) -0.0096(13)
C23 0.0130(15) 0.0241(17) 0.0292(17) 0.0015(14) -0.0034(13) -0.0042(13)
C24 0.0215(17) 0.0159(15) 0.0192(15) -0.0017(12) -0.0009(12) -0.0120(14)
C25 0.0260(18) 0.0321(18) 0.0222(17) -0.0009(14) 0.0014(14) -0.0120(15)
C26 0.0186(15) 0.0098(14) 0.0135(14) 0.0022(11) -0.0060(11) -0.0057(12)
C27 0.0317(18) 0.0115(15) 0.0207(16) 0.0027(12) -0.0058(13) -0.0096(13)
C28 0.0234(17) 0.0148(15) 0.0295(17) 0.0060(13) -0.0097(13) -0.0060(13)
C29 0.0249(17) 0.0126(15) 0.0201(15) 0.0063(12) -0.0051(13) -0.0067(13)
C30 0.038(2) 0.040(2) 0.038(2) -0.0015(17) 0.0040(17) -0.0065(18)

loop_
_atom_type_symbol
_atom_type_description
_atom_type_scat_dispersion_real
_atom_type_scat_dispersion_imag
_atom_type_scat_source
C C 0.0033 0.0016 'International Tables Vol C Tables 4.2.6.8 and 6.1.1.4'
H H 0.0000 0.0000 'International Tables Vol C Tables 4.2.6.8 and 6.1.1.4'
O O 0.0106 0.0060 'International Tables Vol C Tables 4.2.6.8 and 6.1.1.4'
P P 0.1023 0.0942 'International Tables Vol C Tables 4.2.6.8 and 6.1.1.4'
K K 0.2009 0.2494 'International Tables Vol C Tables 4.2.6.8 and 6.1.1.4'
Fe Fe 0.3463 0.8444 'International Tables Vol C Tables 4.2.6.8 and 6.1.1.4'

loop_
_geom_angle_atom_site_label_1
_geom_angle_atom_site_label_2
_geom_angle_atom_site_label_3
_geom_angle
_geom_angle_site_symmetry_1
_geom_angle_site_symmetry_3
O4 Fe1 O2 90.13(7) . .
O4 Fe1 O3 88.62(7) . .
O2 Fe1 O3 99.51(7) . .
O4 Fe1 O6 91.19(7) . .
O2 Fe1 O6 86.83(7) . .
O3 Fe1 O6 173.66(7) . .
O4 Fe1 O1 172.58(7) . .
O2 Fe1 O1 86.68(7) . .
O3 Fe1 O1 85.31(7) . .
O6 Fe1 O1 95.32(7) . .
O4 Fe1 O5 92.86(7) . .
O2 Fe1 O5 172.81(7) . .
O3 Fe1 O5 87.11(7) . .
O6 Fe1 O5 86.57(7) . .
O1 Fe1 O5 91.09(7) . .
O4 Fe1 K1 129.89(5) . .
O2 Fe1 K1 129.13(5) . .
O3 Fe1 K1 58.86(5) . .
O6 Fe1 K1 117.08(5) . .
O1 Fe1 K1 49.35(5) . .
O5 Fe1 K1 52.40(5) . .
O13 Fe2 O11 95.34(7) . .
O13 Fe2 O10 96.11(7) . .
O11 Fe2 O10 89.63(7) . .
O13 Fe2 O8 173.34(7) . .
O11 Fe2 O8 89.66(7) . .
O10 Fe2 O8 88.30(7) . .
O13 Fe2 O7 87.91(7) . .
O11 Fe2 O7 96.45(7) . .
O10 Fe2 O7 172.38(7) . .
O8 Fe2 O7 87.16(7) . .
O13 Fe2 O9 88.34(7) . .
O11 Fe2 O9 175.33(7) . .
O10 Fe2 O9 87.12(7) . .
O8 Fe2 O9 86.88(7) . .
O7 Fe2 O9 86.53(7) . .
O13 Fe2 K1 44.35(5) . .
O11 Fe2 K1 80.49(5) . .
O10 Fe2 K1 137.08(5) . .
O8 Fe2 K1 132.84(5) . .
O7 Fe2 K1 49.05(5) . .
O9 Fe2 K1 104.17(5) . .
O13 Fe2 K1 74.50(5) . 2_775
O11 Fe2 K1 50.75(5) . 2_775
O10 Fe2 K1 48.17(5) . 2_775
O8 Fe2 K1 112.14(5) . 2_775
O7 Fe2 K1 139.42(5) . 2_775
O9 Fe2 K1 128.06(5) . 2_775
K1 Fe2 K1 96.755(14) . 2_775
O12 K1 O13 84.50(5) . .
O12 K1 O1 146.45(6) . .
O13 K1 O1 119.76(5) . .
O12 K1 O5 143.39(5) . .
O13 K1 O5 100.05(5) . .
O1 K1 O5 60.16(5) . .
O12 K1 O10 67.98(5) . 2_775
O13 K1 O10 100.46(5) . 2_775
O1 K1 O10 84.02(5) . 2_775
O5 K1 O10 144.05(5) . 2_775
O12 K1 O7 68.33(5) . .
O13 K1 O7 57.58(5) . .
O1 K1 O7 143.16(5) . .
O5 K1 O7 83.45(5) . .
O10 K1 O7 132.49(5) 2_775 .
O12 K1 O11 89.98(5) . 2_775
O13 K1 O11 50.65(5) . 2_775
O1 K1 O11 89.35(5) . 2_775
O5 K1 O11 121.08(5) . 2_775
O10 K1 O11 56.25(5) 2_775 2_775
O7 K1 O11 106.37(5) . 2_775
O12 K1 O3 113.79(5) . .
O13 K1 O3 153.96(5) . .
O1 K1 O3 53.93(5) . .
O5 K1 O3 54.12(5) . .
O10 K1 O3 103.56(5) 2_775 .
O7 K1 O3 110.34(5) . .
O11 K1 O3 141.54(5) 2_775 .
O12 K1 P1 92.99(4) . 2_775
O13 K1 P1 25.68(4) . 2_775
O1 K1 P1 100.92(4) . 2_775
O5 K1 P1 106.79(4) . 2_775
O10 K1 P1 81.30(4) 2_775 2_775
O7 K1 P1 83.22(4) . 2_775
O11 K1 P1 26.33(3) 2_775 2_775
O3 K1 P1 152.78(4) . 2_775
O12 K1 P1 22.14(4) . .
O13 K1 P1 64.29(4) . .
O1 K1 P1 149.74(4) . .
O5 K1 P1 149.82(4) . .
O10 K1 P1 66.13(3) 2_775 .
O7 K1 P1 66.36(3) . .
O11 K1 P1 70.42(3) 2_775 .
O3 K1 P1 135.87(4) . .
P1 K1 P1 70.85(2) 2_775 .
O12 K1 Fe1 146.73(4) . .
O13 K1 Fe1 126.14(4) . .
O1 K1 Fe1 32.87(3) . .
O5 K1 Fe1 33.15(3) . .
O10 K1 Fe1 112.28(4) 2_775 .
O7 K1 Fe1 114.35(4) . .
O11 K1 Fe1 118.58(3) 2_775 .
O3 K1 Fe1 32.97(3) . .
P1 K1 Fe1 120.23(2) 2_775 .
P1 K1 Fe1 168.83(2) . .
O12 K1 Fe2 65.46(4) . .
O13 K1 Fe2 29.25(3) . .
O1 K1 Fe2 145.61(4) . .
O5 K1 Fe2 101.84(4) . .
O10 K1 Fe2 110.42(3) 2_775 .
O7 K1 Fe2 31.41(3) . .
O11 K1 Fe2 75.08(3) 2_775 .
O3 K1 Fe2 141.47(4) . .
P1 K1 Fe2 53.609(15) 2_775 .
P1 K1 Fe2 51.539(15) . .
Fe1 K1 Fe2 134.842(18) . .
O12 P1 O13 113.72(10) . 2_775
O12 P1 O11 113.94(10) . .
O13 P1 O11 107.55(10) 2_775 .
O12 P1 C26 109.16(11) . .
O13 P1 C26 105.62(10) 2_775 .
O11 P1 C26 106.28(10) . .
O12 P1 K1 150.60(7) . 2_775
O13 P1 K1 51.48(7) 2_775 2_775
O11 P1 K1 60.05(7) . 2_775
C26 P1 K1 99.86(8) . 2_775
O12 P1 K1 41.47(6) . .
O13 P1 K1 87.40(6) 2_775 .
O11 P1 K1 94.79(6) . .
C26 P1 K1 150.05(8) . .
K1 P1 K1 109.15(2) 2_775 .
C2 O1 Fe1 125.95(15) . .
C2 O1 K1 136.27(15) . .
Fe1 O1 K1 97.78(6) . .
C4 O2 Fe1 125.12(16) . .
C7 O3 Fe1 128.40(16) . .
C7 O3 K1 132.55(15) . .
Fe1 O3 K1 88.18(6) . .
C9 O4 Fe1 128.91(16) . .
C12 O5 Fe1 126.36(16) . .
C12 O5 K1 133.05(15) . .
Fe1 O5 K1 94.45(6) . .
C14 O6 Fe1 127.76(16) . .
C17 O7 Fe2 128.07(16) . .
C17 O7 K1 122.91(16) . .
Fe2 O7 K1 99.53(6) . .
C19 O8 Fe2 127.69(16) . .
C22 O9 Fe2 128.54(16) . .
C24 O10 Fe2 128.53(16) . .
C24 O10 K1 118.58(15) . 2_775
Fe2 O10 K1 100.98(7) . 2_775
P1 O11 Fe2 133.10(10) . .
P1 O11 K1 93.62(8) . 2_775
Fe2 O11 K1 98.99(6) . 2_775
P1 O12 K1 116.39(9) . .
P1 O13 Fe2 142.17(10) 2_775 .
P1 O13 K1 102.85(8) 2_775 .
Fe2 O13 K1 106.39(7) . .
O1 C2 C3 123.9(2) . .
O1 C2 C1 116.2(2) . .
C3 C2 C1 119.8(2) . .
C4 C3 C2 124.0(2) . .
O2 C4 C3 124.4(2) . .
O2 C4 C5 115.9(2) . .
C3 C4 C5 119.6(2) . .
O3 C7 C8 123.9(2) . .
O3 C7 C6 116.3(2) . .
C8 C7 C6 119.8(2) . .
C9 C8 C7 125.2(2) . .
O4 C9 C8 124.5(2) . .
O4 C9 C10 115.4(2) . .
C8 C9 C10 120.1(2) . .
O5 C12 C13 124.0(2) . .
O5 C12 C11 115.7(2) . .
C13 C12 C11 120.3(3) . .
C12 C13 C14 124.7(3) . .
O6 C14 C13 123.7(2) . .
O6 C14 C15 116.2(2) . .
C13 C14 C15 120.1(3) . .
O7 C17 C18 124.5(2) . .
O7 C17 C16 115.8(2) . .
C18 C17 C16 119.7(2) . .
C19 C18 C17 124.8(2) . .
O8 C19 C18 125.1(2) . .
O8 C19 C20 114.5(2) . .
C18 C19 C20 120.3(2) . .
O9 C22 C23 124.6(2) . .
O9 C22 C21 116.3(2) . .
C23 C22 C21 119.0(2) . .
C24 C23 C22 124.4(3) . .
O10 C24 C23 125.7(2) . .
O10 C24 C25 115.7(2) . .
C23 C24 C25 118.5(3) . .
C28 C26 C29 108.1(2) . .
C28 C26 C27 109.9(2) . .
C29 C26 C27 110.0(2) . .
C28 C26 P1 108.66(16) . .
C29 C26 P1 111.36(17) . .
C27 C26 P1 108.81(17) . .

loop_
_geom_bond_atom_site_label_1
_geom_bond_atom_site_label_2
_geom_bond_distance
_geom_bond_site_symmetry_2
Fe1 O4 1.9744(17) .
Fe1 O2 1.9961(17) .
Fe1 O3 1.9989(17) .
Fe1 O6 1.9998(17) .
Fe1 O1 2.0110(17) .
Fe1 O5 2.0139(17) .
Fe1 K1 3.6716(6) .
Fe2 O13 1.9490(17) .
Fe2 O11 1.9631(16) .
Fe2 O10 2.0096(17) .
Fe2 O8 2.0218(17) .
Fe2 O7 2.0222(17) .
Fe2 O9 2.0404(17) .
Fe2 K1 3.8262(7) .
Fe2 K1 3.8476(7) 2_775
K1 O12 2.6355(16) .
K1 O13 2.7882(17) .
K1 O1 2.8117(17) .
K1 O5 2.9177(17) .
K1 O10 2.9206(18) 2_775
K1 O7 2.9305(18) .
K1 O11 3.0165(18) 2_775
K1 O3 3.1441(17) .
K1 P1 3.4745(9) 2_775
K1 P1 3.5649(8) .
P1 O12 1.4998(17) .
P1 O13 1.5441(18) 2_775
P1 O11 1.5442(18) .
P1 C26 1.825(2) .
P1 K1 3.4746(9) 2_775
O1 C2 1.282(3) .
O2 C4 1.282(3) .
O3 C7 1.274(3) .
O4 C9 1.272(3) .
O5 C12 1.290(3) .
O6 C14 1.280(3) .
O7 C17 1.278(3) .
O8 C19 1.267(3) .
O9 C22 1.261(3) .
O10 C24 1.268(3) .
O10 K1 2.9206(18) 2_775
O11 K1 3.0165(18) 2_775
O13 P1 1.5441(18) 2_775
O14 C30 1.381(3) .
C1 C2 1.499(3) .
C2 C3 1.397(3) .
C3 C4 1.389(4) .
C4 C5 1.502(3) .
C6 C7 1.496(3) .
C7 C8 1.399(4) .
C8 C9 1.388(3) .
C9 C10 1.500(3) .
C11 C12 1.498(4) .
C12 C13 1.394(3) .
C13 C14 1.396(4) .
C14 C15 1.497(3) .
C16 C17 1.501(3) .
C17 C18 1.393(3) .
C18 C19 1.390(4) .
C19 C20 1.505(3) .
C21 C22 1.508(3) .
C22 C23 1.401(4) .
C23 C24 1.387(4) .
C24 C25 1.501(4) .
C26 C28 1.526(3) .
C26 C29 1.530(3) .
C26 C27 1.535(3) .
